data_1505155
loop_
_publ_author_name
'Furukawa, Daisuke'
'Matsumoto, Akikazu'

_publ_section_title
;
 Reaction Mechanism Based on X-ray Crystal Structure Analysis during the
 Solid-State Polymerization of Muconic Esters
;
_journal_issue 17
_journal_name_full Macromolecules
_journal_page_first 6048
_journal_paper_doi 10.1021/ma070802f
_journal_volume 40
_journal_year 2007
_chemical_formula_moiety 'C22 H22 O6'
_chemical_formula_sum 'C22 H22 O6'
_chemical_formula_weight 382.40
_chemical_name_systematic
; 
 ? 
;
_space_group_IT_number 15
_symmetry_cell_setting monoclinic
_symmetry_space_group_name_Hall '-C 2yc'
_symmetry_space_group_name_H-M 'C 1 2/c 1'
_atom_sites_solution_hydrogens geom
_atom_sites_solution_primary direct
_atom_sites_solution_secondary difmap
_audit_creation_method SHELXL-97
_cell_angle_alpha 90.00
_cell_angle_beta 98.21(8)
_cell_angle_gamma 90.00
_cell_formula_units_Z 4
_cell_length_a 34.68(10)
_cell_length_b 5.714(10)
_cell_length_c 9.43(2)
_cell_measurement_reflns_used 7787
_cell_measurement_temperature 123(2)
_cell_measurement_theta_max 27.5
_cell_measurement_theta_min 3.6
_cell_volume 1850(7)
_computing_cell_refinement PROCESS-AUTO
_computing_data_collection PROCESS-AUTO
_computing_data_reduction CrystalStructure
_computing_publication_material 'CrystalStructure 3.7.0'
_computing_structure_refinement 'SHELXL-97 (Sheldrick, 1997)'
_computing_structure_solution SIR92
_diffrn_ambient_temperature 123(2)
_diffrn_detector_area_resol_mean 10.00
_diffrn_measured_fraction_theta_full 0.996
_diffrn_measured_fraction_theta_max 0.996
_diffrn_measurement_device_type 'Rigaku RAXIS-RAPID'
_diffrn_measurement_method \w
_diffrn_radiation_monochromator graphite
_diffrn_radiation_source 'fine-focus sealed tube'
_diffrn_radiation_type MoK\a
_diffrn_radiation_wavelength 0.71075
_diffrn_reflns_av_R_equivalents 0.0000
_diffrn_reflns_av_sigmaI/netI 0.0591
_diffrn_reflns_limit_h_max 44
_diffrn_reflns_limit_h_min -44
_diffrn_reflns_limit_k_max 7
_diffrn_reflns_limit_k_min -7
_diffrn_reflns_limit_l_max 12
_diffrn_reflns_limit_l_min -11
_diffrn_reflns_number 2125
_diffrn_reflns_theta_full 27.48
_diffrn_reflns_theta_max 27.48
_diffrn_reflns_theta_min 3.56
_exptl_absorpt_coefficient_mu 0.100
_exptl_absorpt_correction_T_max 0.9901
_exptl_absorpt_correction_T_min 0.9803
_exptl_absorpt_correction_type none
_exptl_crystal_colour colorless
_exptl_crystal_density_diffrn 1.372
_exptl_crystal_density_method 'not measured'
_exptl_crystal_description block
_exptl_crystal_F_000 808
_exptl_crystal_size_max 0.20
_exptl_crystal_size_mid 0.20
_exptl_crystal_size_min 0.10
_refine_diff_density_max 0.224
_refine_diff_density_min -0.283
_refine_diff_density_rms 0.062
_refine_ls_extinction_method none
_refine_ls_goodness_of_fit_ref 1.020
_refine_ls_hydrogen_treatment constr
_refine_ls_matrix_type full
_refine_ls_number_parameters 128
_refine_ls_number_reflns 2125
_refine_ls_number_restraints 0
_refine_ls_restrained_S_all 1.020
_refine_ls_R_factor_all 0.0962
_refine_ls_R_factor_gt 0.0567
_refine_ls_shift/su_max 0.000
_refine_ls_shift/su_mean 0.000
_refine_ls_structure_factor_coef Fsqd
_refine_ls_weighting_details 'calc w=1/[\s^2^(Fo^2^)+(0.0826P)^2^+0.0000P] where P=(Fo^2^+2Fc^2^)/3'
_refine_ls_weighting_scheme calc
_refine_ls_wR_factor_gt 0.1378
_refine_ls_wR_factor_ref 0.1518
_reflns_number_gt 1336
_reflns_number_total 2125
_reflns_threshold_expression >2sigma(I)
_cod_data_source_file ma070802fsi20070626_070126.cif
_cod_data_source_block polymer(EE-MeO)
_cod_original_cell_volume 1851(7)
_cod_database_code 1505155

loop_
_symmetry_equiv_pos_as_xyz
'x, y, z'
'-x, y, -z+1/2'
'x+1/2, y+1/2, z'
'-x+1/2, y+1/2, -z+1/2'
'-x, -y, -z'
'x, -y, z-1/2'
'-x+1/2, -y+1/2, -z'
'x+1/2, -y+1/2, z-1/2'

loop_
_atom_site_label
_atom_site_type_symbol
_atom_site_fract_x
_atom_site_fract_y
_atom_site_fract_z
_atom_site_U_iso_or_equiv
_atom_site_adp_type
_atom_site_occupancy
_atom_site_symmetry_multiplicity
_atom_site_calc_flag
_atom_site_refinement_flags
O1 O 0.53939(5) 0.4834(3) 0.68460(18) 0.0351(5) Uani 1 1 d .
O2 O 0.57192(4) 0.2417(3) 0.84745(16) 0.0244(4) Uani 1 1 d .
O3 O 0.71647(4) 0.1898(3) 1.34683(16) 0.0270(4) Uani 1 1 d .
C1 C 0.50065(6) 0.0917(4) 0.5429(2) 0.0211(5) Uani 1 1 d .
H1 H 0.4910 0.2366 0.5033 0.025 Uiso 1 1 calc R
C2 C 0.51662(6) 0.0844(4) 0.7002(2) 0.0191(5) Uani 1 1 d .
H2 H 0.5323 -0.0621 0.7193 0.023 Uiso 1 1 calc R
C3 C 0.54321(6) 0.2915(4) 0.7398(2) 0.0209(5) Uani 1 1 d .
C4 C 0.59489(7) 0.4412(4) 0.9040(3) 0.0260(5) Uani 1 1 d .
H3 H 0.5779 0.5582 0.9418 0.031 Uiso 1 1 calc R
H4 H 0.6072 0.5158 0.8269 0.031 Uiso 1 1 calc R
C5 C 0.62595(6) 0.3589(4) 1.0224(2) 0.0221(5) Uani 1 1 d .
C6 C 0.62298(7) 0.1582(4) 1.1023(2) 0.0244(5) Uani 1 1 d .
H5 H 0.6005 0.0621 1.0817 0.029 Uiso 1 1 calc R
C7 C 0.65238(6) 0.0941(4) 1.2127(2) 0.0225(5) Uani 1 1 d .
H6 H 0.6499 -0.0444 1.2664 0.027 Uiso 1 1 calc R
C8 C 0.68529(6) 0.2353(4) 1.2433(2) 0.0205(5) Uani 1 1 d .
C9 C 0.68830(6) 0.4403(4) 1.1646(2) 0.0246(5) Uani 1 1 d .
H7 H 0.7105 0.5385 1.1859 0.030 Uiso 1 1 calc R
C10 C 0.65893(7) 0.4995(4) 1.0560(2) 0.0243(5) Uani 1 1 d .
H8 H 0.6612 0.6388 1.0029 0.029 Uiso 1 1 calc R
C11 C 0.71497(7) -0.0188(4) 1.4306(3) 0.0293(6) Uani 1 1 d .
H9 H 0.6915 -0.0160 1.4776 0.035 Uiso 1 1 calc R
H10 H 0.7381 -0.0267 1.5033 0.035 Uiso 1 1 calc R
H11 H 0.7142 -0.1561 1.3680 0.035 Uiso 1 1 calc R

loop_
_atom_site_aniso_label
_atom_site_aniso_U_11
_atom_site_aniso_U_22
_atom_site_aniso_U_33
_atom_site_aniso_U_23
_atom_site_aniso_U_13
_atom_site_aniso_U_12
O1 0.0392(11) 0.0277(10) 0.0339(10) 0.0096(8) -0.0103(8) -0.0068(8)
O2 0.0224(8) 0.0247(9) 0.0239(8) 0.0021(7) -0.0038(7) -0.0035(7)
O3 0.0228(9) 0.0309(9) 0.0253(8) 0.0038(7) -0.0037(7) 0.0004(7)
C1 0.0201(11) 0.0209(11) 0.0218(11) 0.0030(9) 0.0011(9) 0.0013(9)
C2 0.0229(11) 0.0224(11) 0.0116(9) 0.0017(9) 0.0015(8) -0.0003(9)
C3 0.0222(11) 0.0252(12) 0.0152(10) 0.0010(9) 0.0019(9) 0.0025(9)
C4 0.0275(12) 0.0216(12) 0.0267(12) 0.0038(10) -0.0040(10) -0.0033(10)
C5 0.0197(12) 0.0257(12) 0.0199(11) -0.0027(9) -0.0007(9) 0.0001(10)
C6 0.0199(12) 0.0281(13) 0.0250(11) -0.0017(10) 0.0031(10) -0.0038(10)
C7 0.0227(11) 0.0255(12) 0.0191(11) 0.0017(10) 0.0021(9) -0.0033(10)
C8 0.0185(11) 0.0252(12) 0.0169(10) -0.0032(9) -0.0002(9) 0.0023(9)
C9 0.0201(12) 0.0272(13) 0.0258(12) -0.0027(10) 0.0006(9) -0.0060(10)
C10 0.0275(13) 0.0260(12) 0.0192(11) 0.0016(10) 0.0029(9) -0.0043(10)
C11 0.0280(13) 0.0302(13) 0.0284(12) 0.0063(11) -0.0004(10) 0.0049(11)

loop_
_atom_type_symbol
_atom_type_description
_atom_type_scat_dispersion_real
_atom_type_scat_dispersion_imag
_atom_type_scat_source
C C 0.0033 0.0016 'International Tables Vol C Tables 4.2.6.8 and 6.1.1.4'
H H 0.0000 0.0000 'International Tables Vol C Tables 4.2.6.8 and 6.1.1.4'
O O 0.0106 0.0060 'International Tables Vol C Tables 4.2.6.8 and 6.1.1.4'

loop_
_geom_angle_atom_site_label_1
_geom_angle_atom_site_label_2
_geom_angle_atom_site_label_3
_geom_angle
_geom_angle_site_symmetry_1
_geom_angle_site_symmetry_3
C3 O2 C4 114.8(2) . .
C8 O3 C11 117.5(2) . .
C1 C1 C2 123.8(3) 5_656 .
C1 C2 C3 110.24(19) . .
C1 C2 C2 112.7(3) . 2_656
C3 C2 C2 108.81(19) . 2_656
O1 C3 O2 122.6(2) . .
O1 C3 C2 125.1(2) . .
O2 C3 C2 112.3(2) . .
O2 C4 C5 108.9(2) . .
C6 C5 C10 118.4(2) . .
C6 C5 C4 124.0(2) . .
C10 C5 C4 117.5(2) . .
C5 C6 C7 121.3(2) . .
C8 C7 C6 119.4(2) . .
O3 C8 C7 125.1(2) . .
O3 C8 C9 115.1(2) . .
C7 C8 C9 119.7(2) . .
C10 C9 C8 119.8(2) . .
C9 C10 C5 121.4(2) . .

loop_
_geom_bond_atom_site_label_1
_geom_bond_atom_site_label_2
_geom_bond_distance
_geom_bond_site_symmetry_2
O1 C3 1.213(3) .
O2 C3 1.347(4) .
O2 C4 1.448(3) .
O3 C8 1.374(4) .
O3 C11 1.435(3) .
C1 C1 1.322(5) 5_656
C1 C2 1.509(4) .
C2 C3 1.514(4) .
C2 C2 1.588(5) 2_656
C4 C5 1.512(4) .
C5 C6 1.384(4) .
C5 C10 1.397(4) .
C6 C7 1.399(4) .
C7 C8 1.394(4) .
C8 C9 1.399(4) .
C9 C10 1.380(4) .

loop_
_geom_torsion_atom_site_label_1
_geom_torsion_atom_site_label_2
_geom_torsion_atom_site_label_3
_geom_torsion_atom_site_label_4
_geom_torsion
_geom_torsion_site_symmetry_1
_geom_torsion_site_symmetry_4
C1 C1 C2 C3 134.3(3) 5_656 .
C1 C1 C2 C2 -103.9(3) 5_656 2_656
C4 O2 C3 O1 7.2(3) . .
C4 O2 C3 C2 -171.51(17) . .
C1 C2 C3 O1 32.3(3) . .
C2 C2 C3 O1 -91.8(3) 2_656 .
C1 C2 C3 O2 -149.03(19) . .
C2 C2 C3 O2 86.9(3) 2_656 .
C3 O2 C4 C5 -179.54(18) . .
O2 C4 C5 C6 -24.7(3) . .
O2 C4 C5 C10 157.73(19) . .
C10 C5 C6 C7 -1.0(3) . .
C4 C5 C6 C7 -178.6(2) . .
C5 C6 C7 C8 0.2(3) . .
C11 O3 C8 C7 -0.4(3) . .
C11 O3 C8 C9 -179.83(19) . .
C6 C7 C8 O3 -178.7(2) . .
C6 C7 C8 C9 0.8(3) . .
O3 C8 C9 C10 178.57(19) . .
C7 C8 C9 C10 -0.9(3) . .
C8 C9 C10 C5 0.1(3) . .
C6 C5 C10 C9 0.8(3) . .
C4 C5 C10 C9 178.6(2) . .
